data_7053450
loop_
_publ_author_name
'Jiang, Xin-Dong'
'Matsukawa, Shiro'
'Fukuzaki, Yuta'
'Yamamoto, Yohsuke'

_publ_section_title
;
 Formation of epoxides from pentacoordinated organoarsenic compounds with
 a \b-hydroxyethyl group
;
_journal_issue 8
_journal_name_full 'New Journal of Chemistry'
_journal_page_first 1623
_journal_paper_doi 10.1039/c0nj00035c
_journal_volume 34
_journal_year 2010
_chemical_formula_sum 'C30 H15 As F20 O3'
_chemical_formula_weight 878.34
_chemical_melting_point 149
_chemical_name_systematic
;
?
;
_space_group_IT_number 2
_symmetry_cell_setting triclinic
_symmetry_space_group_name_Hall '-P 1'
_symmetry_space_group_name_H-M 'P -1'
_atom_sites_solution_hydrogens geom
_atom_sites_solution_primary direct
_atom_sites_solution_secondary difmap
_audit_creation_method SHELXL-97
_cell_angle_alpha 105.9260(10)
_cell_angle_beta 105.8450(10)
_cell_angle_gamma 103.1500(10)
_cell_formula_units_Z 2
_cell_length_a 9.99600(10)
_cell_length_b 12.3680(2)
_cell_length_c 14.9450(3)
_cell_measurement_temperature 293
_cell_measurement_theta_max 27.91
_cell_measurement_theta_min 1.52
_cell_volume 1615.32(5)
_computing_cell_refinement 'HKL(Otwinowski, 1997)'
_computing_data_collection 'HKL(Otwinowski, 1997)'
_computing_data_reduction 'HKL(Otwinowski, 1997)'
_computing_structure_refinement 'SHELXL-97 (Sheldrick, 1997)'
_computing_structure_solution 'SHELXS-97 (Sheldrick, 1990)'
_diffrn_ambient_temperature 293
_diffrn_detector_area_resol_mean 10.00
_diffrn_measured_fraction_theta_full 0.918
_diffrn_measured_fraction_theta_max 0.918
_diffrn_measurement_device_type 'MacScience DIP2030 Imaging Plate'
_diffrn_measurement_method \w
_diffrn_radiation_monochromator graphite
_diffrn_radiation_source 'fine-focus sealed tube'
_diffrn_radiation_type MoK\a
_diffrn_radiation_wavelength 0.71069
_diffrn_reflns_av_R_equivalents 0.0000
_diffrn_reflns_av_sigmaI/netI 0.0212
_diffrn_reflns_limit_h_max 12
_diffrn_reflns_limit_h_min 0
_diffrn_reflns_limit_k_max 15
_diffrn_reflns_limit_k_min -16
_diffrn_reflns_limit_l_max 18
_diffrn_reflns_limit_l_min -19
_diffrn_reflns_number 7112
_diffrn_reflns_theta_full 27.91
_diffrn_reflns_theta_max 27.91
_diffrn_reflns_theta_min 1.52
_exptl_absorpt_coefficient_mu 1.201
_exptl_absorpt_correction_type none
_exptl_crystal_colour colorless
_exptl_crystal_density_diffrn 1.806
_exptl_crystal_density_method 'not measured'
_exptl_crystal_description plate
_exptl_crystal_F_000 864
_exptl_crystal_size_max 0.60
_exptl_crystal_size_mid 0.40
_exptl_crystal_size_min 0.40
_refine_diff_density_max 0.481
_refine_diff_density_min -0.803
_refine_diff_density_rms 0.173
_refine_ls_extinction_method none
_refine_ls_goodness_of_fit_ref 1.145
_refine_ls_hydrogen_treatment constr
_refine_ls_matrix_type full
_refine_ls_number_parameters 487
_refine_ls_number_reflns 7112
_refine_ls_number_restraints 0
_refine_ls_restrained_S_all 1.145
_refine_ls_R_factor_all 0.0455
_refine_ls_R_factor_gt 0.0381
_refine_ls_shift/su_max 0.000
_refine_ls_shift/su_mean 0.000
_refine_ls_structure_factor_coef Fsqd
_refine_ls_weighting_details 'calc w=1/[\s^2^(Fo^2^)+(0.0668P)^2^+0.9109P] where P=(Fo^2^+2Fc^2^)/3'
_refine_ls_weighting_scheme calc
_refine_ls_wR_factor_gt 0.1046
_refine_ls_wR_factor_ref 0.1215
_reflns_number_gt 6544
_reflns_number_total 7112
_reflns_threshold_expression >2sigma(I)
_cod_data_source_file c0nj00035c.txt
_cod_data_source_block Rfee2AsCH2COPh
_cod_original_cell_volume 1615.31(4)
_cod_original_sg_symbol_H-M P-1
_cod_database_code 7053450

loop_
_symmetry_equiv_pos_as_xyz
'x, y, z'
'-x, -y, -z'

loop_
_atom_site_label
_atom_site_type_symbol
_atom_site_fract_x
_atom_site_fract_y
_atom_site_fract_z
_atom_site_U_iso_or_equiv
_atom_site_adp_type
_atom_site_occupancy
_atom_site_symmetry_multiplicity
_atom_site_calc_flag
_atom_site_refinement_flags
C1 C -0.0367(3) 0.2632(2) 0.30078(18) 0.0355(5) Uani 1 1 d .
C2 C -0.0521(3) 0.2725(3) 0.3918(2) 0.0451(6) Uani 1 1 d .
H2A H -0.0155 0.2287 0.4281 0.054 Uiso 1 1 calc R
C3 C -0.1235(4) 0.3488(3) 0.4272(2) 0.0560(7) Uani 1 1 d .
H3A H -0.1370 0.3553 0.4873 0.067 Uiso 1 1 calc R
C4 C -0.1745(4) 0.4152(3) 0.3740(3) 0.0586(8) Uani 1 1 d .
H4A H -0.2207 0.4671 0.3994 0.070 Uiso 1 1 calc R
C5 C -0.1583(4) 0.4061(3) 0.2835(2) 0.0499(6) Uani 1 1 d .
H5A H -0.1932 0.4514 0.2480 0.060 Uiso 1 1 calc R
C6 C -0.0890(3) 0.3281(2) 0.24623(19) 0.0366(5) Uani 1 1 d .
C7 C -0.0649(3) 0.3052(2) 0.14641(19) 0.0379(5) Uani 1 1 d .
C8 C 0.0327(4) 0.4212(3) 0.1440(3) 0.0540(7) Uani 1 1 d .
C9 C 0.1729(4) 0.4957(3) 0.2352(3) 0.0663(9) Uani 1 1 d .
C10 C -0.2193(3) 0.2499(3) 0.0607(2) 0.0467(6) Uani 1 1 d .
C11 C -0.2302(5) 0.2087(4) -0.0492(3) 0.0705(10) Uani 1 1 d .
C12 C 0.2358(3) 0.1628(2) 0.22741(19) 0.0387(5) Uani 1 1 d .
C13 C 0.2847(3) 0.1906(3) 0.1552(2) 0.0486(6) Uani 1 1 d .
H13A H 0.2271 0.2131 0.1080 0.058 Uiso 1 1 calc R
C14 C 0.4212(4) 0.1839(3) 0.1550(3) 0.0632(8) Uani 1 1 d .
H14A H 0.4553 0.2015 0.1070 0.076 Uiso 1 1 calc R
C15 C 0.5071(4) 0.1514(3) 0.2255(3) 0.0647(9) Uani 1 1 d .
H15A H 0.5986 0.1478 0.2246 0.078 Uiso 1 1 calc R
C16 C 0.4587(4) 0.1241(3) 0.2972(3) 0.0595(8) Uani 1 1 d .
H16A H 0.5172 0.1023 0.3446 0.071 Uiso 1 1 calc R
C17 C 0.3212(3) 0.1295(3) 0.2980(2) 0.0446(6) Uani 1 1 d .
C18 C 0.2496(3) 0.1016(3) 0.3716(2) 0.0460(6) Uani 1 1 d .
C19 C 0.3421(4) 0.1920(4) 0.4799(2) 0.0648(9) Uani 1 1 d .
C20 C 0.3966(5) 0.3245(4) 0.4944(3) 0.0712(10) Uani 1 1 d .
C21 C 0.2318(4) -0.0310(3) 0.3619(3) 0.0580(8) Uani 1 1 d .
C22 C 0.1571(6) -0.0860(4) 0.4240(3) 0.0786(12) Uani 1 1 d .
C23 C -0.0911(3) -0.0046(2) 0.14863(19) 0.0411(5) Uani 1 1 d .
H23A H -0.1446 -0.0024 0.0848 0.049 Uiso 1 1 calc R
H23B H -0.0357 -0.0587 0.1370 0.049 Uiso 1 1 calc R
C24 C -0.2000(3) -0.0517(2) 0.1934(2) 0.0429(6) Uani 1 1 d .
C25 C -0.2586(3) -0.1824(2) 0.1688(2) 0.0428(5) Uani 1 1 d .
C26 C -0.3483(4) -0.2224(3) 0.2173(3) 0.0623(8) Uani 1 1 d .
H26A H -0.3693 -0.1682 0.2638 0.075 Uiso 1 1 calc R
C27 C -0.4062(5) -0.3429(4) 0.1964(3) 0.0766(11) Uani 1 1 d .
H27A H -0.4652 -0.3694 0.2297 0.092 Uiso 1 1 calc R
C28 C -0.3777(5) -0.4238(3) 0.1268(3) 0.0725(10) Uani 1 1 d .
H28A H -0.4185 -0.5048 0.1125 0.087 Uiso 1 1 calc R
C29 C -0.2897(5) -0.3855(3) 0.0789(3) 0.0686(9) Uani 1 1 d .
H29A H -0.2705 -0.4406 0.0319 0.082 Uiso 1 1 calc R
C30 C -0.2287(4) -0.2650(3) 0.0994(2) 0.0539(7) Uani 1 1 d .
H30A H -0.1678 -0.2394 0.0669 0.065 Uiso 1 1 calc R
O1 O 0.0053(2) 0.22133(16) 0.13282(13) 0.0383(4) Uani 1 1 d .
O2 O 0.1100(2) 0.11059(17) 0.34698(13) 0.0408(4) Uani 1 1 d .
O3 O -0.2412(3) 0.0162(2) 0.2459(2) 0.0730(8) Uani 1 1 d .
As1 As 0.04461(3) 0.15312(2) 0.233666(16) 0.03126(9) Uani 1 1 d .
F1 F -0.0450(3) 0.4947(2) 0.1300(2) 0.0861(8) Uani 1 1 d .
F2 F 0.0772(3) 0.3925(2) 0.06562(19) 0.0809(7) Uani 1 1 d .
F3 F 0.2525(3) 0.4312(2) 0.2605(2) 0.1053(10) Uani 1 1 d .
F4 F 0.1453(4) 0.5472(3) 0.3146(2) 0.1161(11) Uani 1 1 d .
F5 F 0.2528(3) 0.5824(3) 0.2186(3) 0.1187(12) Uani 1 1 d .
F6 F -0.3018(2) 0.3219(2) 0.06810(16) 0.0694(6) Uani 1 1 d .
F7 F -0.2904(2) 0.15081(17) 0.07263(14) 0.0580(4) Uani 1 1 d .
F8 F -0.1559(3) 0.1357(3) -0.06689(16) 0.1035(10) Uani 1 1 d .
F9 F -0.1879(4) 0.3000(3) -0.0749(2) 0.1231(12) Uani 1 1 d .
F10 F -0.3687(3) 0.1510(3) -0.10703(17) 0.1017(9) Uani 1 1 d .
F11 F 0.4626(3) 0.1648(3) 0.52005(19) 0.1007(9) Uani 1 1 d .
F12 F 0.2589(3) 0.1846(2) 0.53719(15) 0.0849(7) Uani 1 1 d .
F13 F 0.2919(3) 0.3589(2) 0.44778(19) 0.0846(7) Uani 1 1 d .
F14 F 0.5058(4) 0.3501(3) 0.4624(3) 0.1083(10) Uani 1 1 d .
F15 F 0.4462(4) 0.3910(3) 0.58999(19) 0.1161(11) Uani 1 1 d .
F16 F 0.3619(3) -0.0509(2) 0.3795(2) 0.0909(8) Uani 1 1 d .
F17 F 0.1476(3) -0.09842(17) 0.26596(15) 0.0696(6) Uani 1 1 d .
F18 F 0.0285(4) -0.0729(3) 0.4146(3) 0.1036(10) Uani 1 1 d .
F19 F 0.2406(5) -0.0402(3) 0.5196(2) 0.1290(13) Uani 1 1 d .
F20 F 0.1383(5) -0.2007(3) 0.3947(3) 0.1194(12) Uani 1 1 d .

loop_
_atom_site_aniso_label
_atom_site_aniso_U_11
_atom_site_aniso_U_22
_atom_site_aniso_U_33
_atom_site_aniso_U_23
_atom_site_aniso_U_13
_atom_site_aniso_U_12
C1 0.0374(13) 0.0366(11) 0.0366(11) 0.0117(9) 0.0184(9) 0.0149(9)
C2 0.0527(17) 0.0494(14) 0.0382(13) 0.0142(11) 0.0222(11) 0.0204(12)
C3 0.066(2) 0.0587(17) 0.0463(15) 0.0083(13) 0.0333(14) 0.0229(15)
C4 0.065(2) 0.0537(17) 0.0613(18) 0.0072(14) 0.0337(16) 0.0303(15)
C5 0.0553(18) 0.0459(14) 0.0566(16) 0.0167(12) 0.0239(13) 0.0286(13)
C6 0.0367(13) 0.0358(11) 0.0421(12) 0.0137(9) 0.0181(9) 0.0161(9)
C7 0.0407(14) 0.0459(13) 0.0436(12) 0.0254(11) 0.0213(10) 0.0249(10)
C8 0.0571(19) 0.0602(17) 0.0695(19) 0.0431(16) 0.0316(15) 0.0290(14)
C9 0.064(2) 0.0523(18) 0.091(3) 0.0367(18) 0.0321(19) 0.0155(15)
C10 0.0473(17) 0.0590(16) 0.0463(14) 0.0242(12) 0.0183(11) 0.0316(13)
C11 0.081(3) 0.095(3) 0.0474(17) 0.0326(18) 0.0187(16) 0.046(2)
C12 0.0375(14) 0.0419(12) 0.0454(13) 0.0191(10) 0.0183(10) 0.0201(10)
C13 0.0437(17) 0.0635(17) 0.0589(16) 0.0316(14) 0.0307(13) 0.0279(13)
C14 0.051(2) 0.080(2) 0.083(2) 0.0389(19) 0.0429(17) 0.0305(16)
C15 0.0401(19) 0.076(2) 0.091(3) 0.0316(19) 0.0319(16) 0.0301(15)
C16 0.0442(18) 0.068(2) 0.073(2) 0.0299(17) 0.0164(14) 0.0303(15)
C17 0.0374(15) 0.0525(14) 0.0507(14) 0.0227(12) 0.0152(11) 0.0229(11)
C18 0.0495(16) 0.0552(15) 0.0434(13) 0.0261(12) 0.0144(11) 0.0280(12)
C19 0.066(2) 0.082(2) 0.0461(16) 0.0278(16) 0.0059(14) 0.0347(18)
C20 0.064(2) 0.069(2) 0.0565(19) 0.0108(16) 0.0025(16) 0.0172(17)
C21 0.074(2) 0.0647(19) 0.0602(18) 0.0377(16) 0.0286(16) 0.0432(17)
C22 0.118(4) 0.075(2) 0.075(2) 0.049(2) 0.046(2) 0.050(2)
C23 0.0462(15) 0.0388(12) 0.0408(12) 0.0134(10) 0.0185(10) 0.0158(10)
C24 0.0377(15) 0.0409(13) 0.0506(14) 0.0134(11) 0.0180(11) 0.0149(10)
C25 0.0372(14) 0.0432(13) 0.0482(14) 0.0187(11) 0.0130(10) 0.0136(10)
C26 0.062(2) 0.0608(19) 0.065(2) 0.0211(16) 0.0332(16) 0.0118(15)
C27 0.070(3) 0.072(2) 0.092(3) 0.041(2) 0.037(2) 0.0054(18)
C28 0.068(2) 0.0484(17) 0.099(3) 0.0325(19) 0.024(2) 0.0133(16)
C29 0.075(3) 0.0437(16) 0.086(3) 0.0188(16) 0.0305(19) 0.0222(15)
C30 0.062(2) 0.0457(15) 0.0599(17) 0.0194(13) 0.0285(14) 0.0206(13)
O1 0.0446(10) 0.0511(10) 0.0394(9) 0.0257(8) 0.0239(7) 0.0301(8)
O2 0.0461(11) 0.0513(10) 0.0387(9) 0.0253(8) 0.0185(7) 0.0257(8)
O3 0.0698(18) 0.0503(12) 0.107(2) 0.0130(13) 0.0595(16) 0.0187(11)
As1 0.03384(15) 0.03668(13) 0.03224(13) 0.01641(9) 0.01599(9) 0.01788(9)
F1 0.0810(16) 0.0742(14) 0.141(2) 0.0764(15) 0.0427(15) 0.0441(12)
F2 0.0925(18) 0.1024(17) 0.0842(15) 0.0612(14) 0.0567(13) 0.0338(13)
F3 0.0754(17) 0.0694(15) 0.128(2) 0.0262(15) -0.0151(15) 0.0193(12)
F4 0.103(2) 0.0799(17) 0.114(2) -0.0138(16) 0.0470(18) -0.0138(15)
F5 0.085(2) 0.100(2) 0.167(3) 0.081(2) 0.0382(19) -0.0082(15)
F6 0.0608(13) 0.0811(13) 0.0720(12) 0.0232(10) 0.0142(9) 0.0506(11)
F7 0.0465(11) 0.0653(11) 0.0584(10) 0.0214(9) 0.0161(8) 0.0152(8)
F8 0.120(2) 0.163(3) 0.0466(11) 0.0235(14) 0.0314(12) 0.097(2)
F9 0.163(3) 0.146(3) 0.0729(17) 0.0748(19) 0.0342(18) 0.039(2)
F10 0.0895(19) 0.133(2) 0.0555(13) 0.0138(14) -0.0064(12) 0.0512(17)
F11 0.0913(19) 0.114(2) 0.0785(15) 0.0356(15) -0.0151(13) 0.0543(16)
F12 0.112(2) 0.1006(18) 0.0423(10) 0.0280(11) 0.0260(11) 0.0341(15)
F13 0.0812(16) 0.0591(12) 0.0897(16) 0.0205(11) 0.0005(12) 0.0240(11)
F14 0.086(2) 0.0835(18) 0.131(3) 0.0161(17) 0.0411(18) 0.0085(14)
F15 0.132(3) 0.097(2) 0.0575(14) -0.0032(13) -0.0083(14) 0.0151(17)
F16 0.0969(19) 0.1019(18) 0.124(2) 0.0725(17) 0.0481(16) 0.0743(16)
F17 0.1093(18) 0.0522(10) 0.0611(11) 0.0251(9) 0.0363(11) 0.0388(11)
F18 0.132(3) 0.105(2) 0.139(3) 0.082(2) 0.091(2) 0.0586(19)
F19 0.205(4) 0.130(3) 0.0742(17) 0.0709(19) 0.046(2) 0.058(3)
F20 0.204(4) 0.0778(17) 0.141(3) 0.0774(19) 0.099(3) 0.073(2)

loop_
_atom_type_symbol
_atom_type_description
_atom_type_scat_dispersion_real
_atom_type_scat_dispersion_imag
_atom_type_scat_source
C C 0.0033 0.0016 'International Tables Vol C Tables 4.2.6.8 and 6.1.1.4'
H H 0.0000 0.0000 'International Tables Vol C Tables 4.2.6.8 and 6.1.1.4'
O O 0.0106 0.0060 'International Tables Vol C Tables 4.2.6.8 and 6.1.1.4'
F F 0.0171 0.0103 'International Tables Vol C Tables 4.2.6.8 and 6.1.1.4'
As As 0.0499 2.0058 'International Tables Vol C Tables 4.2.6.8 and 6.1.1.4'

loop_
_geom_angle_atom_site_label_1
_geom_angle_atom_site_label_2
_geom_angle_atom_site_label_3
_geom_angle
C6 C1 C2 121.8(2)
C6 C1 As1 113.41(17)
C2 C1 As1 124.6(2)
C3 C2 C1 118.2(3)
C3 C2 H2A 120.9
C1 C2 H2A 120.9
C4 C3 C2 120.5(3)
C4 C3 H3A 119.8
C2 C3 H3A 119.8
C3 C4 C5 121.1(3)
C3 C4 H4A 119.4
C5 C4 H4A 119.4
C4 C5 C6 118.9(3)
C4 C5 H5A 120.5
C6 C5 H5A 120.5
C1 C6 C5 119.4(2)
C1 C6 C7 114.9(2)
C5 C6 C7 125.7(2)
O1 C7 C6 110.10(19)
O1 C7 C8 108.0(2)
C6 C7 C8 110.8(2)
O1 C7 C10 106.5(2)
C6 C7 C10 108.1(2)
C8 C7 C10 113.2(2)
F1 C8 F2 107.0(3)
F1 C8 C9 106.3(3)
F2 C8 C9 106.0(3)
F1 C8 C7 110.9(3)
F2 C8 C7 108.7(3)
C9 C8 C7 117.4(2)
F3 C9 F5 109.0(4)
F3 C9 F4 106.3(4)
F5 C9 F4 105.6(3)
F3 C9 C8 111.8(3)
F5 C9 C8 111.0(3)
F4 C9 C8 112.8(3)
F6 C10 F7 106.4(3)
F6 C10 C11 105.9(2)
F7 C10 C11 105.1(3)
F6 C10 C7 112.3(2)
F7 C10 C7 106.3(2)
C11 C10 C7 120.0(3)
F9 C11 F8 110.9(4)
F9 C11 F10 106.5(3)
F8 C11 F10 107.2(4)
F9 C11 C10 110.8(3)
F8 C11 C10 112.0(3)
F10 C11 C10 109.2(3)
C17 C12 C13 121.0(3)
C17 C12 As1 113.7(2)
C13 C12 As1 125.1(2)
C14 C13 C12 118.6(3)
C14 C13 H13A 120.7
C12 C13 H13A 120.7
C15 C14 C13 120.7(3)
C15 C14 H14A 119.7
C13 C14 H14A 119.7
C14 C15 C16 120.8(3)
C14 C15 H15A 119.6
C16 C15 H15A 119.6
C15 C16 C17 119.3(3)
C15 C16 H16A 120.4
C17 C16 H16A 120.4
C12 C17 C16 119.7(3)
C12 C17 C18 113.9(2)
C16 C17 C18 126.4(3)
O2 C18 C17 110.5(2)
O2 C18 C19 107.7(2)
C17 C18 C19 110.5(3)
O2 C18 C21 106.9(3)
C17 C18 C21 108.3(2)
C19 C18 C21 112.9(2)
F11 C19 F12 107.4(3)
F11 C19 C20 106.3(3)
F12 C19 C20 105.4(3)
F11 C19 C18 111.0(3)
F12 C19 C18 108.6(3)
C20 C19 C18 117.6(3)
F13 C20 F14 107.4(4)
F13 C20 F15 107.6(4)
F14 C20 F15 106.7(4)
F13 C20 C19 112.3(3)
F14 C20 C19 112.2(4)
F15 C20 C19 110.4(4)
F16 C21 F17 107.0(3)
F16 C21 C22 105.8(3)
F17 C21 C22 105.1(3)
F16 C21 C18 111.7(3)
F17 C21 C18 106.3(2)
C22 C21 C18 120.1(3)
F18 C22 F20 108.0(4)
F18 C22 F19 108.8(4)
F20 C22 F19 106.6(3)
F18 C22 C21 112.7(3)
F20 C22 C21 109.2(3)
F19 C22 C21 111.4(4)
C24 C23 As1 112.53(17)
C24 C23 H23A 109.1
As1 C23 H23A 109.1
C24 C23 H23B 109.1
As1 C23 H23B 109.1
H23A C23 H23B 107.8
O3 C24 C25 121.0(3)
O3 C24 C23 120.0(3)
C25 C24 C23 118.9(2)
C26 C25 C30 119.2(3)
C26 C25 C24 117.7(3)
C30 C25 C24 123.1(3)
C27 C26 C25 119.9(3)
C27 C26 H26A 120.1
C25 C26 H26A 120.1
C28 C27 C26 120.6(4)
C28 C27 H27A 119.7
C26 C27 H27A 119.7
C29 C28 C27 120.0(3)
C29 C28 H28A 120.0
C27 C28 H28A 120.0
C28 C29 C30 120.5(4)
C28 C29 H29A 119.7
C30 C29 H29A 119.7
C29 C30 C25 119.8(3)
C29 C30 H30A 120.1
C25 C30 H30A 120.1
C7 O1 As1 116.70(14)
C18 O2 As1 116.51(16)
O2 As1 O1 170.17(8)
O2 As1 C12 85.23(9)
O1 As1 C12 90.26(9)
O2 As1 C1 92.19(9)
O1 As1 C1 84.76(9)
C12 As1 C1 134.60(11)
O2 As1 C23 94.79(10)
O1 As1 C23 94.94(10)
C12 As1 C23 108.89(11)
C1 As1 C23 116.49(11)

loop_
_geom_bond_atom_site_label_1
_geom_bond_atom_site_label_2
_geom_bond_distance
C1 C6 1.379(3)
C1 C2 1.386(3)
C1 As1 1.929(2)
C2 C3 1.385(4)
C2 H2A 0.9300
C3 C4 1.376(5)
C3 H3A 0.9300
C4 C5 1.384(4)
C4 H4A 0.9300
C5 C6 1.393(3)
C5 H5A 0.9300
C6 C7 1.536(3)
C7 O1 1.379(3)
C7 C8 1.557(4)
C7 C10 1.565(4)
C8 F1 1.346(3)
C8 F2 1.350(4)
C8 C9 1.534(5)
C9 F3 1.304(4)
C9 F5 1.309(4)
C9 F4 1.316(5)
C10 F6 1.347(3)
C10 F7 1.354(4)
C10 C11 1.545(4)
C11 F9 1.308(5)
C11 F8 1.311(4)
C11 F10 1.316(5)
C12 C17 1.385(4)
C12 C13 1.392(4)
C12 As1 1.917(3)
C13 C14 1.386(4)
C13 H13A 0.9300
C14 C15 1.379(5)
C14 H14A 0.9300
C15 C16 1.381(5)
C15 H15A 0.9300
C16 C17 1.394(4)
C16 H16A 0.9300
C17 C18 1.539(4)
C18 O2 1.381(3)
C18 C19 1.563(5)
C18 C21 1.570(4)
C19 F11 1.351(4)
C19 F12 1.353(5)
C19 C20 1.538(6)
C20 F13 1.314(4)
C20 F14 1.315(5)
C20 F15 1.321(4)
C21 F16 1.348(4)
C21 F17 1.351(4)
C21 C22 1.542(5)
C22 F18 1.306(6)
C22 F20 1.316(5)
C22 F19 1.322(5)
C23 C24 1.515(4)
C23 As1 1.938(3)
C23 H23A 0.9700
C23 H23B 0.9700
C24 O3 1.210(3)
C24 C25 1.489(4)
C25 C26 1.386(4)
C25 C30 1.391(4)
C26 C27 1.380(5)
C26 H26A 0.9300
C27 C28 1.373(6)
C27 H27A 0.9300
C28 C29 1.361(6)
C28 H28A 0.9300
C29 C30 1.386(4)
C29 H29A 0.9300
C30 H30A 0.9300
O1 As1 1.9138(16)
O2 As1 1.9009(16)

loop_
_geom_torsion_atom_site_label_1
_geom_torsion_atom_site_label_2
_geom_torsion_atom_site_label_3
_geom_torsion_atom_site_label_4
_geom_torsion
C6 C1 C2 C3 0.6(4)
As1 C1 C2 C3 -174.8(2)
C1 C2 C3 C4 -1.4(5)
C2 C3 C4 C5 1.1(6)
C3 C4 C5 C6 0.0(5)
C2 C1 C6 C5 0.5(4)
As1 C1 C6 C5 176.4(2)
C2 C1 C6 C7 -179.0(2)
As1 C1 C6 C7 -3.1(3)
C4 C5 C6 C1 -0.8(5)
C4 C5 C6 C7 178.6(3)
C1 C6 C7 O1 0.4(3)
C5 C6 C7 O1 -179.1(3)
C1 C6 C7 C8 -119.1(3)
C5 C6 C7 C8 61.4(4)
C1 C6 C7 C10 116.3(2)
C5 C6 C7 C10 -63.2(3)
O1 C7 C8 F1 163.5(3)
C6 C7 C8 F1 -75.8(3)
C10 C7 C8 F1 45.9(4)
O1 C7 C8 F2 46.2(3)
C6 C7 C8 F2 166.9(2)
C10 C7 C8 F2 -71.4(3)
O1 C7 C8 C9 -74.0(3)
C6 C7 C8 C9 46.7(4)
C10 C7 C8 C9 168.4(3)
F1 C8 C9 F3 175.3(3)
F2 C8 C9 F3 -71.1(4)
C7 C8 C9 F3 50.5(4)
F1 C8 C9 F5 -62.7(4)
F2 C8 C9 F5 50.9(4)
C7 C8 C9 F5 172.5(3)
F1 C8 C9 F4 55.5(4)
F2 C8 C9 F4 169.2(3)
C7 C8 C9 F4 -69.2(4)
O1 C7 C10 F6 177.4(2)
C6 C7 C10 F6 59.2(3)
C8 C7 C10 F6 -64.0(3)
O1 C7 C10 F7 61.5(3)
C6 C7 C10 F7 -56.8(3)
C8 C7 C10 F7 180.0(2)
O1 C7 C10 C11 -57.3(3)
C6 C7 C10 C11 -175.6(3)
C8 C7 C10 C11 61.2(3)
F6 C10 C11 F9 56.6(4)
F7 C10 C11 F9 169.0(3)
C7 C10 C11 F9 -71.6(4)
F6 C10 C11 F8 -178.9(4)
F7 C10 C11 F8 -66.6(4)
C7 C10 C11 F8 52.8(5)
F6 C10 C11 F10 -60.3(4)
F7 C10 C11 F10 52.1(4)
C7 C10 C11 F10 171.4(3)
C17 C12 C13 C14 0.2(5)
As1 C12 C13 C14 -174.3(3)
C12 C13 C14 C15 -0.5(5)
C13 C14 C15 C16 0.4(6)
C14 C15 C16 C17 0.1(6)
C13 C12 C17 C16 0.3(5)
As1 C12 C17 C16 175.4(2)
C13 C12 C17 C18 -179.7(3)
As1 C12 C17 C18 -4.7(3)
C15 C16 C17 C12 -0.4(5)
C15 C16 C17 C18 179.6(3)
C12 C17 C18 O2 3.0(4)
C16 C17 C18 O2 -177.0(3)
C12 C17 C18 C19 -116.1(3)
C16 C17 C18 C19 63.9(4)
C12 C17 C18 C21 119.8(3)
C16 C17 C18 C21 -60.2(4)
O2 C18 C19 F11 161.7(3)
C17 C18 C19 F11 -77.5(4)
C21 C18 C19 F11 43.9(4)
O2 C18 C19 F12 43.9(3)
C17 C18 C19 F12 164.6(2)
C21 C18 C19 F12 -73.9(3)
O2 C18 C19 C20 -75.6(4)
C17 C18 C19 C20 45.1(4)
C21 C18 C19 C20 166.6(3)
F11 C19 C20 F13 172.3(3)
F12 C19 C20 F13 -73.9(4)
C18 C19 C20 F13 47.4(5)
F11 C19 C20 F14 51.2(4)
F12 C19 C20 F14 165.0(3)
C18 C19 C20 F14 -73.8(4)
F11 C19 C20 F15 -67.6(5)
F12 C19 C20 F15 46.2(4)
C18 C19 C20 F15 167.4(3)
O2 C18 C21 F16 176.8(2)
C17 C18 C21 F16 57.7(3)
C19 C18 C21 F16 -64.9(4)
O2 C18 C21 F17 60.4(3)
C17 C18 C21 F17 -58.7(3)
C19 C18 C21 F17 178.6(3)
O2 C18 C21 C22 -58.5(4)
C17 C18 C21 C22 -177.6(3)
C19 C18 C21 C22 59.7(4)
F16 C21 C22 F18 179.7(4)
F17 C21 C22 F18 -67.2(4)
C18 C21 C22 F18 52.3(5)
F16 C21 C22 F20 -60.3(5)
F17 C21 C22 F20 52.8(4)
C18 C21 C22 F20 172.3(4)
F16 C21 C22 F19 57.1(4)
F17 C21 C22 F19 170.2(3)
C18 C21 C22 F19 -70.3(5)
As1 C23 C24 O3 32.0(4)
As1 C23 C24 C25 -150.1(2)
O3 C24 C25 C26 -7.5(5)
C23 C24 C25 C26 174.7(3)
O3 C24 C25 C30 171.9(3)
C23 C24 C25 C30 -6.0(4)
C30 C25 C26 C27 0.1(5)
C24 C25 C26 C27 179.5(3)
C25 C26 C27 C28 -0.9(7)
C26 C27 C28 C29 1.0(7)
C27 C28 C29 C30 -0.2(7)
C28 C29 C30 C25 -0.7(6)
C26 C25 C30 C29 0.7(5)
C24 C25 C30 C29 -178.6(3)
C6 C7 O1 As1 2.7(3)
C8 C7 O1 As1 123.8(2)
C10 C7 O1 As1 -114.29(19)
C17 C18 O2 As1 0.0(3)
C19 C18 O2 As1 120.8(2)
C21 C18 O2 As1 -117.6(2)
C18 O2 As1 O1 -65.0(5)
C18 O2 As1 C12 -2.05(19)
C18 O2 As1 C1 -136.6(2)
C18 O2 As1 C23 106.5(2)
C7 O1 As1 O2 -75.9(5)
C7 O1 As1 C12 -138.4(2)
C7 O1 As1 C1 -3.58(19)
C7 O1 As1 C23 112.6(2)
C17 C12 As1 O2 3.8(2)
C13 C12 As1 O2 178.6(3)
C17 C12 As1 O1 175.0(2)
C13 C12 As1 O1 -10.1(3)
C17 C12 As1 C1 92.1(2)
C13 C12 As1 C1 -93.0(3)
C17 C12 As1 C23 -89.7(2)
C13 C12 As1 C23 85.2(3)
C6 C1 As1 O2 174.3(2)
C2 C1 As1 O2 -10.0(2)
C6 C1 As1 O1 3.64(19)
C2 C1 As1 O1 179.4(3)
C6 C1 As1 C12 88.8(2)
C2 C1 As1 C12 -95.5(3)
C6 C1 As1 C23 -89.3(2)
C2 C1 As1 C23 86.4(3)
C24 C23 As1 O2 54.82(19)
C24 C23 As1 O1 -126.63(18)
C24 C23 As1 C12 141.41(18)
C24 C23 As1 C1 -40.0(2)
